data_1548099
loop_
_publ_author_name
'Rashchenko, Sergey V.'
'Seryotkin, Yurii V.'
'Bakakin, Vladimir V.'

_publ_section_title
;
 An X-ray single crystal study of alkaline cations influence on laumontite
 hydration ability: I. Humidity-induced hydration of Na,K-rich laumontite
;
_journal_name_full 'Microporous and Mesoporous Materials'
_journal_page_first 93
_journal_paper_doi 10.1016/j.micromeso.2011.11.009
_journal_volume 151
_journal_year 2012
_chemical_formula_sum 'Al7.93 Ca2.73 H26.78 K1.03 Na1.44 O61.39 Si16.07'
_chemical_formula_weight 1857.38
_chemical_name_systematic
;
 ?
;
_space_group_IT_number 12
_symmetry_space_group_name_Hall '-C 2y'
_symmetry_space_group_name_H-M 'C 1 2/m 1'
_atom_sites_solution_hydrogens geom
_atom_sites_solution_primary direct
_atom_sites_solution_secondary difmap
_audit_creation_method SHELXL-97
_cell_angle_alpha 90.00
_cell_angle_beta 110.896(10)
_cell_angle_gamma 90.00
_cell_formula_units_Z 1
_cell_length_a 14.7039(14)
_cell_length_b 13.2046(9)
_cell_length_c 7.5430(6)
_cell_measurement_temperature 293(2)
_cell_volume 1368.2(2)
_computing_structure_refinement 'SHELXL-97 (Sheldrick, 1997)'
_diffrn_ambient_environment water
_diffrn_ambient_temperature 293(2)
_diffrn_measured_fraction_theta_full 0.969
_diffrn_measured_fraction_theta_max 0.969
_diffrn_radiation_monochromator graphite
_diffrn_radiation_source 'fine-focus sealed tube'
_diffrn_radiation_type MoK\a
_diffrn_radiation_wavelength 0.71073
_diffrn_reflns_av_R_equivalents 0.0668
_diffrn_reflns_av_sigmaI/netI 0.0591
_diffrn_reflns_limit_h_max 21
_diffrn_reflns_limit_h_min -21
_diffrn_reflns_limit_k_max 19
_diffrn_reflns_limit_k_min -19
_diffrn_reflns_limit_l_max 11
_diffrn_reflns_limit_l_min -11
_diffrn_reflns_number 13850
_diffrn_reflns_theta_full 31.83
_diffrn_reflns_theta_max 31.83
_diffrn_reflns_theta_min 3.09
_exptl_absorpt_coefficient_mu 0.991
_exptl_crystal_density_diffrn 2.254
_exptl_crystal_density_method 'not measured'
_exptl_crystal_F_000 936
_exptl_crystal_size_max 0.30
_exptl_crystal_size_mid 0.10
_exptl_crystal_size_min 0.05
_refine_diff_density_max 0.589
_refine_diff_density_min -0.446
_refine_diff_density_rms 0.107
_refine_ls_extinction_method none
_refine_ls_goodness_of_fit_ref 1.124
_refine_ls_hydrogen_treatment mixed
_refine_ls_matrix_type full
_refine_ls_number_parameters 128
_refine_ls_number_reflns 2362
_refine_ls_number_restraints 0
_refine_ls_restrained_S_all 1.124
_refine_ls_R_factor_all 0.0835
_refine_ls_R_factor_gt 0.0503
_refine_ls_shift/su_max 0.000
_refine_ls_shift/su_mean 0.000
_refine_ls_structure_factor_coef Fsqd
_refine_ls_weighting_details 'calc w=1/[\s^2^(Fo^2^)+(0.0455P)^2^+0.0000P] where P=(Fo^2^+2Fc^2^)/3'
_refine_ls_weighting_scheme calc
_refine_ls_wR_factor_gt 0.0914
_refine_ls_wR_factor_ref 0.1001
_reflns_number_gt 1835
_reflns_number_total 2362
_reflns_threshold_expression >2sigma(I)
_cod_data_source_file lg_wat_new.cif
_cod_data_source_block shelxl
_cod_depositor_comments 'Data collection conditions added'
_cod_original_cell_volume 1368.22(19)
_cod_database_code 1548099

loop_
_symmetry_equiv_pos_as_xyz
'x, y, z'
'-x, y, -z'
'x+1/2, y+1/2, z'
'-x+1/2, y+1/2, -z'
'-x, -y, -z'
'x, -y, z'
'-x+1/2, -y+1/2, -z'
'x+1/2, -y+1/2, z'

loop_
_atom_site_label
_atom_site_type_symbol
_atom_site_fract_x
_atom_site_fract_y
_atom_site_fract_z
_atom_site_U_iso_or_equiv
_atom_site_adp_type
_atom_site_occupancy
_atom_site_symmetry_multiplicity
_atom_site_calc_flag
_atom_site_refinement_flags
_atom_site_disorder_assembly
_atom_site_disorder_group
Ca1 Ca 0.23457(6) 0.5000 0.76081(12) 0.01758(18) Uani 0.68 2 d SP . .
Na1 Na 0.23457(6) 0.5000 0.76081(12) 0.01758(18) Uani 0.32 2 d SP . .
K2 K 0.5000 0.1799(3) 0.5000 0.0304(8) Uani 0.26 2 d SP . .
Na2 Na 0.5000 0.1799(3) 0.5000 0.0304(8) Uani 0.04 2 d SP . .
Si1 Si 0.23789(5) 0.11708(5) 0.65050(8) 0.00968(13) Uani 1 1 d . . .
Si2 Si 0.57814(5) 0.38400(5) 0.82091(8) 0.01053(13) Uani 1 1 d . . .
Si3 Si 0.36870(5) 0.30853(5) 0.76747(9) 0.01046(14) Uani 0.01 1 d P . .
Al3 Al 0.36870(5) 0.30853(5) 0.76747(9) 0.01046(14) Uani 0.99 1 d P . .
O1 O 0.26232(18) 0.0000 0.7205(3) 0.0156(5) Uani 1 2 d S . .
O2 O 0.28647(12) 0.37528(12) 0.5755(2) 0.0148(3) Uani 1 1 d . . .
O3 O 0.35667(13) 0.37925(12) 0.9549(2) 0.0161(4) Uani 1 1 d . . .
O4 O 0.64360(12) 0.34634(13) 0.6991(2) 0.0170(4) Uani 1 1 d . . .
O5 O 0.33138(12) 0.18355(12) 0.7682(2) 0.0158(4) Uani 1 1 d . . .
O6 O 0.54386(18) 0.5000 0.7638(3) 0.0154(5) Uani 1 2 d S . .
O7 O 0.48682(12) 0.30955(13) 0.7700(2) 0.0162(4) Uani 1 1 d . . .
Ow1 H2O 0.1286(3) 0.3922(3) 0.8478(5) 0.0809(16) Uani 0.811(7) 1 d P . .
Ow2 H2O 0.0900(3) 0.5000 0.4705(6) 0.0437(16) Uani 0.696(9) 2 d SP . .
Ow3 H2O 0.0000 0.4488(9) 0.0000 0.093(5) Uani 0.450(11) 2 d SP . .
Ow4 H2O 0.0376(15) 0.3436(14) 0.547(3) 0.122(10) Uiso 0.239(8) 1 d P . .
Ow5 H2O 0.043(5) 0.5000 0.279(9) 0.12(3) Uiso 0.103(14) 2 d SP . .

loop_
_atom_site_aniso_label
_atom_site_aniso_U_11
_atom_site_aniso_U_22
_atom_site_aniso_U_33
_atom_site_aniso_U_23
_atom_site_aniso_U_13
_atom_site_aniso_U_12
Ca1 0.0209(4) 0.0159(4) 0.0178(4) 0.000 0.0091(3) 0.000
Na1 0.0209(4) 0.0159(4) 0.0178(4) 0.000 0.0091(3) 0.000
K2 0.048(2) 0.0187(15) 0.0196(14) 0.000 0.0065(15) 0.000
Na2 0.048(2) 0.0187(15) 0.0196(14) 0.000 0.0065(15) 0.000
Si1 0.0114(3) 0.0093(3) 0.0092(3) 0.0000(2) 0.0047(2) -0.0005(2)
Si2 0.0120(3) 0.0108(3) 0.0100(3) 0.0001(2) 0.0053(2) -0.0013(2)
Si3 0.0121(3) 0.0099(3) 0.0096(3) -0.0004(2) 0.0041(3) -0.0016(3)
Al3 0.0121(3) 0.0099(3) 0.0096(3) -0.0004(2) 0.0041(3) -0.0016(3)
O1 0.0223(13) 0.0086(10) 0.0137(11) 0.000 0.0036(10) 0.000
O2 0.0193(8) 0.0164(8) 0.0092(7) 0.0022(6) 0.0057(6) 0.0042(7)
O3 0.0191(8) 0.0174(8) 0.0105(7) -0.0017(6) 0.0038(6) 0.0020(7)
O4 0.0182(8) 0.0188(8) 0.0182(8) -0.0020(6) 0.0116(7) -0.0016(7)
O5 0.0169(9) 0.0125(8) 0.0155(8) 0.0007(6) 0.0026(7) -0.0029(7)
O6 0.0177(12) 0.0112(11) 0.0141(11) 0.000 0.0017(9) 0.000
O7 0.0149(8) 0.0173(8) 0.0183(8) -0.0017(6) 0.0083(7) -0.0038(7)
Ow1 0.059(2) 0.121(3) 0.050(2) 0.034(2) 0.0036(17) -0.053(2)
Ow2 0.026(3) 0.078(4) 0.027(2) 0.000 0.0093(19) 0.000
Ow3 0.049(6) 0.127(11) 0.098(8) 0.000 0.020(6) 0.000

loop_
_atom_type_symbol
_atom_type_description
_atom_type_scat_dispersion_real
_atom_type_scat_dispersion_imag
_atom_type_scat_source
O O 0.0106 0.0060 'International Tables Vol C Tables 4.2.6.8 and 6.1.1.4'
Si Si 0.0817 0.0704 'International Tables Vol C Tables 4.2.6.8 and 6.1.1.4'
Al Al 0.0645 0.0514 'International Tables Vol C Tables 4.2.6.8 and 6.1.1.4'
Ca Ca 0.2262 0.3064 'International Tables Vol C Tables 4.2.6.8 and 6.1.1.4'
Na Na 0.0362 0.0249 'International Tables Vol C Tables 4.2.6.8 and 6.1.1.4'
K K 0.2009 0.2494 'International Tables Vol C Tables 4.2.6.8 and 6.1.1.4'
Ow H2O 0.0106 0.0060 'International Tables Vol C Tables 4.2.6.8 and 6.1.1.4'

loop_
_geom_angle_atom_site_label_1
_geom_angle_atom_site_label_2
_geom_angle_atom_site_label_3
_geom_angle
_geom_angle_site_symmetry_1
_geom_angle_site_symmetry_3
Ow1 Ca1 Ow1 73.9(2) 6_565 .
Ow1 Ca1 Ow2 78.51(12) 6_565 .
Ow1 Ca1 Ow2 78.51(12) . .
Ow1 Ca1 O2 97.08(12) 6_565 6_565
Ow1 Ca1 O2 158.55(10) . 6_565
Ow2 Ca1 O2 80.65(9) . 6_565
Ow1 Ca1 O2 158.55(10) 6_565 .
Ow1 Ca1 O2 97.08(12) . .
Ow2 Ca1 O2 80.65(9) . .
O2 Ca1 O2 84.42(8) 6_565 .
Ow1 Ca1 O3 81.83(11) 6_565 6_565
Ow1 Ca1 O3 129.65(10) . 6_565
Ow2 Ca1 O3 138.59(5) . 6_565
O2 Ca1 O3 66.03(5) 6_565 6_565
O2 Ca1 O3 117.77(7) . 6_565
Ow1 Ca1 O3 129.65(10) 6_565 .
Ow1 Ca1 O3 81.83(11) . .
Ow2 Ca1 O3 138.59(5) . .
O2 Ca1 O3 117.77(7) 6_565 .
O2 Ca1 O3 66.03(5) . .
O3 Ca1 O3 80.95(8) 6_565 .
Ow1 Ca1 Al3 89.04(12) 6_565 6_565
Ow1 Ca1 Al3 159.08(11) . 6_565
Ow2 Ca1 Al3 110.37(6) . 6_565
O2 Ca1 Al3 33.03(4) 6_565 6_565
O2 Ca1 Al3 102.98(5) . 6_565
O3 Ca1 Al3 33.00(4) 6_565 6_565
O3 Ca1 Al3 100.86(5) . 6_565
Ow1 Ca1 Si3 89.04(12) 6_565 6_565
Ow1 Ca1 Si3 159.08(11) . 6_565
Ow2 Ca1 Si3 110.37(6) . 6_565
O2 Ca1 Si3 33.03(4) 6_565 6_565
O2 Ca1 Si3 102.98(5) . 6_565
O3 Ca1 Si3 33.00(4) 6_565 6_565
O3 Ca1 Si3 100.86(5) . 6_565
Al3 Ca1 Si3 0.000(15) 6_565 6_565
Ow1 Ca1 Si3 159.08(11) 6_565 .
Ow1 Ca1 Si3 89.04(12) . .
Ow2 Ca1 Si3 110.37(6) . .
O2 Ca1 Si3 102.98(5) 6_565 .
O2 Ca1 Si3 33.03(4) . .
O3 Ca1 Si3 100.86(5) 6_565 .
O3 Ca1 Si3 33.00(4) . .
Al3 Ca1 Si3 104.58(4) 6_565 .
Si3 Ca1 Si3 104.58(4) 6_565 .
Ow1 Ca1 Ow4 87.9(4) 6_565 .
Ow1 Ca1 Ow4 40.9(4) . .
Ow2 Ca1 Ow4 42.8(3) . .
O2 Ca1 Ow4 121.1(4) 6_565 .
O2 Ca1 Ow4 73.3(4) . .
O3 Ca1 Ow4 168.4(4) 6_565 .
O3 Ca1 Ow4 101.7(3) . .
Al3 Ca1 Ow4 153.0(4) 6_565 .
Si3 Ca1 Ow4 153.0(4) 6_565 .
Si3 Ca1 Ow4 86.8(3) . .
Ow4 K2 Ow4 120(4) 7_556 8
Ow4 K2 O7 117(2) 7_556 .
Ow4 K2 O7 100(2) 8 .
Ow4 K2 O7 100(2) 7_556 2_656
Ow4 K2 O7 117(2) 8 2_656
O7 K2 O7 101.96(13) . 2_656
Ow4 K2 Ow2 43(2) 7_556 7_556
Ow4 K2 Ow2 83(2) 8 7_556
O7 K2 Ow2 108.45(10) . 7_556
O7 K2 Ow2 139.88(11) 2_656 7_556
Ow4 K2 Ow2 83(2) 7_556 3_545
Ow4 K2 Ow2 43(2) 8 3_545
O7 K2 Ow2 139.88(11) . 3_545
O7 K2 Ow2 108.45(10) 2_656 3_545
Ow2 K2 Ow2 61.69(19) 7_556 3_545
Ow4 K2 Ow1 29(2) 7_556 7_556
Ow4 K2 Ow1 122(2) 8 7_556
O7 K2 Ow1 135.35(11) . 7_556
O7 K2 Ow1 73.54(8) 2_656 7_556
Ow2 K2 Ow1 66.47(13) 7_556 7_556
Ow2 K2 Ow1 79.37(15) 3_545 7_556
Ow4 K2 Ow1 122(2) 7_556 8
Ow4 K2 Ow1 29(2) 8 8
O7 K2 Ow1 73.54(8) . 8
O7 K2 Ow1 135.35(11) 2_656 8
Ow2 K2 Ow1 79.37(15) 7_556 8
Ow2 K2 Ow1 66.47(13) 3_545 8
Ow1 K2 Ow1 140.3(2) 7_556 8
Ow4 K2 O4 163.4(19) 7_556 .
Ow4 K2 O4 76.0(18) 8 .
O7 K2 O4 53.03(7) . .
O7 K2 O4 72.11(8) 2_656 .
Ow2 K2 O4 147.90(10) 7_556 .
Ow2 K2 O4 113.06(9) 3_545 .
Ow1 K2 O4 145.62(11) 7_556 .
Ow1 K2 O4 70.44(10) 8 .
Ow4 K2 O4 76.0(18) 7_556 2_656
Ow4 K2 O4 163.4(19) 8 2_656
O7 K2 O4 72.11(8) . 2_656
O7 K2 O4 53.03(7) 2_656 2_656
Ow2 K2 O4 113.06(10) 7_556 2_656
Ow2 K2 O4 147.90(10) 3_545 2_656
Ow1 K2 O4 70.44(10) 7_556 2_656
Ow1 K2 O4 145.62(11) 8 2_656
O4 K2 O4 87.65(11) . 2_656
Ow4 K2 Ow5 68(2) 7_556 3_545
Ow4 K2 Ow5 68(2) 8 3_545
O7 K2 Ow5 165.8(10) . 3_545
O7 K2 Ow5 89.8(9) 2_656 3_545
Ow2 K2 Ow5 65.2(10) 7_556 3_545
Ow2 K2 Ow5 26.1(10) 3_545 3_545
Ow1 K2 Ow5 55.5(12) 7_556 3_545
Ow1 K2 Ow5 92.6(11) 8 3_545
O4 K2 Ow5 125.5(11) . 3_545
O4 K2 Ow5 121.8(11) 2_656 3_545
Ow4 K2 Ow5 68(2) 7_556 7_556
Ow4 K2 Ow5 68(2) 8 7_556
O7 K2 Ow5 89.8(9) . 7_556
O7 K2 Ow5 165.8(10) 2_656 7_556
Ow2 K2 Ow5 26.1(11) 7_556 7_556
Ow2 K2 Ow5 65.2(10) 3_545 7_556
Ow1 K2 Ow5 92.6(11) 7_556 7_556
Ow1 K2 Ow5 55.5(12) 8 7_556
O4 K2 Ow5 121.8(11) . 7_556
O4 K2 Ow5 125.5(11) 2_656 7_556
Ow5 K2 Ow5 79.7(18) 3_545 7_556
O5 Si1 O2 111.92(9) . 7_556
O5 Si1 O4 110.06(9) . 8_455
O2 Si1 O4 109.45(9) 7_556 8_455
O5 Si1 O1 107.02(10) . .
O2 Si1 O1 109.95(10) 7_556 .
O4 Si1 O1 108.36(12) 8_455 .
O5 Si1 Ca1 111.87(7) . 7_556
O2 Si1 Ca1 34.08(6) 7_556 7_556
O4 Si1 Ca1 133.21(7) 8_455 7_556
O1 Si1 Ca1 78.09(8) . 7_556
O7 Si2 O3 111.16(9) . 2_657
O7 Si2 O6 111.25(11) . .
O3 Si2 O6 109.01(10) 2_657 .
O7 Si2 O4 106.97(9) . .
O3 Si2 O4 109.19(9) 2_657 .
O6 Si2 O4 109.20(11) . .
O7 Si2 K2 47.52(6) . .
O3 Si2 K2 127.79(8) 2_657 .
O6 Si2 K2 123.00(9) . .
O4 Si2 K2 59.53(6) . .
O7 Si3 O5 108.90(9) . .
O7 Si3 O3 112.10(9) . .
O5 Si3 O3 112.30(9) . .
O7 Si3 O2 113.46(9) . .
O5 Si3 O2 110.70(8) . .
O3 Si3 O2 99.17(8) . .
O7 Si3 Ca1 127.26(7) . .
O5 Si3 Ca1 123.84(7) . .
O3 Si3 Ca1 49.67(6) . .
O2 Si3 Ca1 49.51(6) . .
O7 Si3 K2 44.49(6) . .
O5 Si3 K2 77.94(8) . .
O3 Si3 K2 155.96(7) . .
O2 Si3 K2 96.99(6) . .
Ca1 Si3 K2 143.17(5) . .
Si1 O1 Si1 142.67(16) 6 .
Si1 O2 Si3 136.84(11) 7_556 .
Si1 O2 Ca1 124.25(9) 7_556 .
Si3 O2 Ca1 97.46(7) . .
Si2 O3 Si3 132.00(11) 2_657 .
Si2 O3 Ca1 129.15(9) 2_657 .
Si3 O3 Ca1 97.33(7) . .
Si2 O4 Si1 139.35(12) . 8
Si2 O4 K2 93.06(7) . .
Si1 O4 K2 126.80(8) 8 .
Si1 O5 Si3 136.51(11) . .
Si2 O6 Si2 141.58(16) 6_565 .
Si2 O7 Si3 139.66(12) . .
Si2 O7 K2 106.83(9) . .
Si3 O7 K2 109.04(8) . .
Ow4 Ow1 Ca1 96.0(6) . .
Ow4 Ow1 Ow3 104.7(6) . 1_556
Ca1 Ow1 Ow3 126.3(3) . 1_556
Ow4 Ow1 Ow5 70.1(12) . 5_566
Ca1 Ow1 Ow5 101.8(9) . 5_566
Ow3 Ow1 Ow5 45.3(13) 1_556 5_566
Ow4 Ow1 K2 7.7(6) . 7_556
Ca1 Ow1 K2 103.65(13) . 7_556
Ow3 Ow1 K2 98.88(14) 1_556 7_556
Ow5 Ow1 K2 67.7(11) 5_566 7_556
Ow4 Ow1 Na2 7.7(6) . 7_556
Ca1 Ow1 Na2 103.65(13) . 7_556
Ow3 Ow1 Na2 98.88(14) 1_556 7_556
Ow5 Ow1 Na2 67.7(11) 5_566 7_556
K2 Ow1 Na2 0.00(13) 7_556 7_556
Ow4 Ow1 Ow1 106.4(5) . 6_565
Ca1 Ow1 Ow1 53.06(12) . 6_565
Ow3 Ow1 Ow1 73.6(2) 1_556 6_565
Ow5 Ow1 Ow1 58.9(7) 5_566 6_565
K2 Ow1 Ow1 109.87(11) 7_556 6_565
Na2 Ow1 Ow1 109.87(11) 7_556 6_565
Ow4 Ow1 Ow2 49.8(5) . .
Ca1 Ow1 Ow2 51.88(11) . .
Ow3 Ow1 Ow2 110.4(2) 1_556 .
Ow5 Ow1 Ow2 65.9(12) 5_566 .
K2 Ow1 Ow2 56.28(10) 7_556 .
Na2 Ow1 Ow2 56.28(10) 7_556 .
Ow1 Ow1 Ow2 62.16(9) 6_565 .
Ow4 Ow1 Ow4 12.8(10) . 2_556
Ca1 Ow1 Ow4 102.9(4) . 2_556
Ow3 Ow1 Ow4 92.0(5) 1_556 2_556
Ow5 Ow1 Ow4 58.4(11) 5_566 2_556
K2 Ow1 Ow4 9.6(4) 7_556 2_556
Na2 Ow1 Ow4 9.6(4) 7_556 2_556
Ow1 Ow1 Ow4 101.7(3) 6_565 2_556
Ow2 Ow1 Ow4 52.6(4) . 2_556
Ow4 Ow1 Ow3 108.7(6) . 5_566
Ca1 Ow1 Ow3 103.2(2) . 5_566
Ow3 Ow1 Ow3 23.2(4) 1_556 5_566
Ow5 Ow1 Ow3 39.0(12) 5_566 5_566
K2 Ow1 Ow3 105.28(13) 7_556 5_566
Na2 Ow1 Ow3 105.28(13) 7_556 5_566
Ow1 Ow1 Ow3 50.39(16) 6_565 5_566
Ow2 Ow1 Ow3 95.09(17) . 5_566
Ow4 Ow1 Ow3 96.4(4) 2_556 5_566
Ow5 Ow2 Ow4 100.1(13) . .
Ow5 Ow2 Ow4 100.1(13) . 6_565
Ow4 Ow2 Ow4 123.1(12) . 6_565
Ow5 Ow2 Ca1 154(3) . .
Ow4 Ow2 Ca1 92.1(5) . .
Ow4 Ow2 Ca1 92.1(5) 6_565 .
Ow5 Ow2 Ow4 82.5(18) . 2_556
Ow4 Ow2 Ow4 22.6(8) . 2_556
Ow4 Ow2 Ow4 113.1(5) 6_565 2_556
Ca1 Ow2 Ow4 113.7(4) . 2_556
Ow5 Ow2 Ow4 82.5(18) . 5_566
Ow4 Ow2 Ow4 113.1(5) . 5_566
Ow4 Ow2 Ow4 22.6(8) 6_565 5_566
Ca1 Ow2 Ow4 113.7(4) . 5_566
Ow4 Ow2 Ow4 96.8(9) 2_556 5_566
Ow5 Ow2 K2 90.5(14) . 3_455
Ow4 Ow2 K2 121.8(6) . 3_455
Ow4 Ow2 K2 10.4(5) 6_565 3_455
Ca1 Ow2 K2 102.46(11) . 3_455
Ow4 Ow2 K2 108.0(5) 2_556 3_455
Ow4 Ow2 K2 13.0(4) 5_566 3_455
Ow5 Ow2 Na2 90.5(14) . 3_455
Ow4 Ow2 Na2 121.8(6) . 3_455
Ow4 Ow2 Na2 10.4(5) 6_565 3_455
Ca1 Ow2 Na2 102.46(11) . 3_455
Ow4 Ow2 Na2 108.0(5) 2_556 3_455
Ow4 Ow2 Na2 13.0(4) 5_566 3_455
K2 Ow2 Na2 0.0 3_455 3_455
Ow5 Ow2 K2 90.5(14) . 7_556
Ow4 Ow2 K2 10.4(5) . 7_556
Ow4 Ow2 K2 121.8(6) 6_565 7_556
Ca1 Ow2 K2 102.46(11) . 7_556
Ow4 Ow2 K2 13.0(4) 2_556 7_556
Ow4 Ow2 K2 108.0(5) 5_566 7_556
K2 Ow2 K2 118.31(19) 3_455 7_556
Na2 Ow2 K2 118.31(19) 3_455 7_556
Ow5 Ow2 Na2 90.5(14) . 7_556
Ow4 Ow2 Na2 10.4(5) . 7_556
Ow4 Ow2 Na2 121.8(6) 6_565 7_556
Ca1 Ow2 Na2 102.46(11) . 7_556
Ow4 Ow2 Na2 13.0(4) 2_556 7_556
Ow4 Ow2 Na2 108.0(5) 5_566 7_556
K2 Ow2 Na2 118.31(19) 3_455 7_556
Na2 Ow2 Na2 118.31(19) 3_455 7_556
K2 Ow2 Na2 0.0 7_556 7_556
Ow5 Ow2 Ow2 91(3) . 5_566
Ow4 Ow2 Ow2 63.5(6) . 5_566
Ow4 Ow2 Ow2 63.5(6) 6_565 5_566
Ca1 Ow2 Ow2 114.9(3) . 5_566
Ow4 Ow2 Ow2 49.6(5) 2_556 5_566
Ow4 Ow2 Ow2 49.6(5) 5_566 5_566
K2 Ow2 Ow2 59.15(9) 3_455 5_566
Na2 Ow2 Ow2 59.15(9) 3_455 5_566
K2 Ow2 Ow2 59.15(9) 7_556 5_566
Na2 Ow2 Ow2 59.15(9) 7_556 5_566
Ow3 Ow3 Ow5 71.0(6) 5_565 .
Ow3 Ow3 Ow5 71.0(6) 5_565 5_565
Ow5 Ow3 Ow5 142.1(13) . 5_565
Ow3 Ow3 Ow1 106.4(2) 5_565 2_556
Ow5 Ow3 Ow1 70.1(16) . 2_556
Ow5 Ow3 Ow1 121.6(17) 5_565 2_556
Ow3 Ow3 Ow1 106.4(2) 5_565 1_554
Ow5 Ow3 Ow1 121.6(17) . 1_554
Ow5 Ow3 Ow1 70.1(16) 5_565 1_554
Ow1 Ow3 Ow1 147.2(5) 2_556 1_554
Ow3 Ow3 Ow1 50.39(17) 5_565 5_566
Ow5 Ow3 Ow1 56.4(15) . 5_566
Ow5 Ow3 Ow1 98.0(13) 5_565 5_566
Ow1 Ow3 Ow1 56.03(16) 2_556 5_566
Ow1 Ow3 Ow1 156.8(4) 1_554 5_566
Ow3 Ow3 Ow1 50.39(17) 5_565 6_564
Ow5 Ow3 Ow1 98.0(13) . 6_564
Ow5 Ow3 Ow1 56.4(15) 5_565 6_564
Ow1 Ow3 Ow1 156.8(4) 2_556 6_564
Ow1 Ow3 Ow1 56.03(16) 1_554 6_564
Ow1 Ow3 Ow1 100.8(3) 5_566 6_564
Ow3 Ow3 Ow2 78.47(19) 5_565 .
Ow5 Ow3 Ow2 8.6(10) . .
Ow5 Ow3 Ow2 149.2(8) 5_565 .
Ow1 Ow3 Ow2 70.98(11) 2_556 .
Ow1 Ow3 Ow2 116.03(11) 1_554 .
Ow1 Ow3 Ow2 64.25(13) 5_566 .
Ow1 Ow3 Ow2 100.4(2) 6_564 .
Ow3 Ow3 Ow2 78.47(19) 5_565 5_565
Ow5 Ow3 Ow2 149.2(8) . 5_565
Ow5 Ow3 Ow2 8.6(10) 5_565 5_565
Ow1 Ow3 Ow2 116.03(11) 2_556 5_565
Ow1 Ow3 Ow2 70.98(11) 1_554 5_565
Ow1 Ow3 Ow2 100.4(2) 5_566 5_565
Ow1 Ow3 Ow2 64.25(13) 6_564 5_565
Ow2 Ow3 Ow2 156.9(4) . 5_565
Ow3 Ow3 K2 114.25(15) 5_565 7
Ow5 Ow3 K2 162.9(17) . 7
Ow5 Ow3 K2 46.4(8) 5_565 7
Ow1 Ow3 K2 120.8(3) 2_556 7
Ow1 Ow3 K2 41.92(10) 1_554 7
Ow1 Ow3 K2 140.02(12) 5_566 7
Ow1 Ow3 K2 75.96(7) 6_564 7
Ow2 Ow3 K2 155.65(19) . 7
Ow2 Ow3 K2 41.68(7) 5_565 7
Ow3 Ow3 K2 114.25(15) 5_565 7_556
Ow5 Ow3 K2 46.4(8) . 7_556
Ow5 Ow3 K2 162.9(17) 5_565 7_556
Ow1 Ow3 K2 41.92(10) 2_556 7_556
Ow1 Ow3 K2 120.8(3) 1_554 7_556
Ow1 Ow3 K2 75.96(7) 5_566 7_556
Ow1 Ow3 K2 140.02(12) 6_564 7_556
Ow2 Ow3 K2 41.68(7) . 7_556
Ow2 Ow3 K2 155.65(19) 5_565 7_556
K2 Ow3 K2 131.5(3) 7 7_556
Na2 Ow4 K2 0.0(5) 7_556 7_556
Na2 Ow4 Ow4 29.8(19) 7_556 2_556
K2 Ow4 Ow4 29.8(19) 7_556 2_556
Na2 Ow4 Ow1 143(3) 7_556 .
K2 Ow4 Ow1 143(3) 7_556 .
Ow4 Ow4 Ow1 139(3) 2_556 .
Na2 Ow4 Ow2 127(2) 7_556 .
K2 Ow4 Ow2 127(2) 7_556 .
Ow4 Ow4 Ow2 100.6(13) 2_556 .
Ow1 Ow4 Ow2 82.5(6) . .
Na2 Ow4 Ow2 84(2) 7_556 5_566
K2 Ow4 Ow2 84(2) 7_556 5_566
Ow4 Ow4 Ow2 56.7(12) 2_556 5_566
Ow1 Ow4 Ow2 89.2(7) . 5_566
Ow2 Ow4 Ow2 66.9(5) . 5_566
Na2 Ow4 Ow5 101(2) 7_556 .
K2 Ow4 Ow5 101(2) 7_556 .
Ow4 Ow4 Ow5 79(2) 2_556 .
Ow1 Ow4 Ow5 109.9(12) . .
Ow2 Ow4 Ow5 27.4(11) . .
Ow2 Ow4 Ow5 67.8(12) 5_566 .
Na2 Ow4 Ow5 101(3) 7_556 5_566
K2 Ow4 Ow5 101(3) 7_556 5_566
Ow4 Ow4 Ow5 79(2) 2_556 5_566
Ow1 Ow4 Ow5 62.7(14) . 5_566
Ow2 Ow4 Ow5 73.1(11) . 5_566
Ow2 Ow4 Ow5 27.6(12) 5_566 5_566
Ow5 Ow4 Ow5 85.8(19) . 5_566
Na2 Ow4 Ow1 48.2(17) 7_556 2_556
K2 Ow4 Ow1 48.2(17) 7_556 2_556
Ow4 Ow4 Ow1 28(2) 2_556 2_556
Ow1 Ow4 Ow1 149.4(9) . 2_556
Ow2 Ow4 Ow1 78.5(6) . 2_556
Ow2 Ow4 Ow1 61.4(4) 5_566 2_556
Ow5 Ow4 Ow1 53.6(12) . 2_556
Ow5 Ow4 Ow1 88.8(13) 5_566 2_556
Na2 Ow4 Ca1 172(2) 7_556 .
K2 Ow4 Ca1 172(2) 7_556 .
Ow4 Ow4 Ca1 142.9(5) 2_556 .
Ow1 Ow4 Ca1 43.1(3) . .
Ow2 Ow4 Ca1 45.1(3) . .
Ow2 Ow4 Ca1 91.0(5) 5_566 .
Ow5 Ow4 Ca1 71.0(12) . .
Ow5 Ow4 Ca1 77.0(12) 5_566 .
Ow1 Ow4 Ca1 123.6(6) 2_556 .
Ow2 Ow5 Ow3 158(2) . .
Ow2 Ow5 Ow3 158(2) . 5_565
Ow3 Ow5 Ow3 37.9(13) . 5_565
Ow2 Ow5 Ow1 115(3) . 2_556
Ow3 Ow5 Ow1 64.6(14) . 2_556
Ow3 Ow5 Ow1 85(2) 5_565 2_556
Ow2 Ow5 Ow1 115(3) . 5_566
Ow3 Ow5 Ow1 85(2) . 5_566
Ow3 Ow5 Ow1 64.6(14) 5_565 5_566
Ow1 Ow5 Ow1 62.3(14) 2_556 5_566
Ow2 Ow5 Ow4 52.5(13) . 6_565
Ow3 Ow5 Ow4 149(2) . 6_565
Ow3 Ow5 Ow4 113.5(8) 5_565 6_565
Ow1 Ow5 Ow4 111(2) 2_556 6_565
Ow1 Ow5 Ow4 68.0(10) 5_566 6_565
Ow2 Ow5 Ow4 52.5(13) . .
Ow3 Ow5 Ow4 113.5(8) . .
Ow3 Ow5 Ow4 149(2) 5_565 .
Ow1 Ow5 Ow4 68.0(10) 2_556 .
Ow1 Ow5 Ow4 111(2) 5_566 .
Ow4 Ow5 Ow4 90.3(19) 6_565 .
Ow2 Ow5 Ow4 69.9(19) . 5_566
Ow3 Ow5 Ow4 131(2) . 5_566
Ow3 Ow5 Ow4 101.4(14) 5_565 5_566
Ow1 Ow5 Ow4 93.0(19) 2_556 5_566
Ow1 Ow5 Ow4 47.2(9) 5_566 5_566
Ow4 Ow5 Ow4 21.4(8) 6_565 5_566
Ow4 Ow5 Ow4 94.2(19) . 5_566
Ow2 Ow5 Ow4 69.9(19) . 2_556
Ow3 Ow5 Ow4 101.4(14) . 2_556
Ow3 Ow5 Ow4 131(2) 5_565 2_556
Ow1 Ow5 Ow4 47.2(9) 2_556 2_556
Ow1 Ow5 Ow4 93.0(19) 5_566 2_556
Ow4 Ow5 Ow4 94.2(19) 6_565 2_556
Ow4 Ow5 Ow4 21.4(8) . 2_556
Ow4 Ow5 Ow4 90.2(19) 5_566 2_556
Ow2 Ow5 K2 63.4(15) . 3_455
Ow3 Ow5 K2 138(2) . 3_455
Ow3 Ow5 K2 104.4(9) 5_565 3_455
Ow1 Ow5 K2 104.2(19) 2_556 3_455
Ow1 Ow5 K2 56.8(8) 5_566 3_455
Ow4 Ow5 K2 11.4(4) 6_565 3_455
Ow4 Ow5 K2 96.2(18) . 3_455
Ow4 Ow5 K2 11.4(4) 5_566 3_455
Ow4 Ow5 K2 96.2(18) 2_556 3_455
Ow2 Ow5 Na2 63.4(15) . 3_455
Ow3 Ow5 Na2 138(2) . 3_455
Ow3 Ow5 Na2 104.4(9) 5_565 3_455
Ow1 Ow5 Na2 104.2(19) 2_556 3_455
Ow1 Ow5 Na2 56.8(8) 5_566 3_455
Ow4 Ow5 Na2 11.4(4) 6_565 3_455
Ow4 Ow5 Na2 96.2(18) . 3_455
Ow4 Ow5 Na2 11.4(4) 5_566 3_455
Ow4 Ow5 Na2 96.2(18) 2_556 3_455
K2 Ow5 Na2 0.0 3_455 3_455
Ow2 Ow5 K2 63.4(15) . 7_556
Ow3 Ow5 K2 104.4(9) . 7_556
Ow3 Ow5 K2 138(2) 5_565 7_556
Ow1 Ow5 K2 56.8(8) 2_556 7_556
Ow1 Ow5 K2 104.2(19) 5_566 7_556
Ow4 Ow5 K2 96.2(18) 6_565 7_556
Ow4 Ow5 K2 11.4(4) . 7_556
Ow4 Ow5 K2 96.2(18) 5_566 7_556
Ow4 Ow5 K2 11.4(4) 2_556 7_556
K2 Ow5 K2 100.3(18) 3_455 7_556
Na2 Ow5 K2 100.3(18) 3_455 7_556

loop_
_geom_bond_atom_site_label_1
_geom_bond_atom_site_label_2
_geom_bond_distance
_geom_bond_site_symmetry_2
Ca1 Ow1 2.370(3) 6_565
Ca1 Ow1 2.370(3) .
Ca1 Ow2 2.448(5) .
Ca1 O2 2.4513(17) 6_565
Ca1 O2 2.4513(17) .
Ca1 O3 2.4565(18) 6_565
Ca1 O3 2.4565(18) .
Ca1 Al3 3.1960(9) 6_565
Ca1 Si3 3.1960(9) 6_565
Ca1 Si3 3.1960(9) .
Ca1 Ow4 3.452(19) .
K2 Ow4 0.623(19) 7_556
K2 Ow4 0.623(19) 8
K2 O7 2.720(3) .
K2 O7 2.720(3) 2_656
K2 Ow2 2.766(4) 7_556
K2 Ow2 2.766(4) 3_545
K2 Ow1 2.797(4) 7_556
K2 Ow1 2.797(4) 8
K2 O4 3.047(3) .
K2 O4 3.047(3) 2_656
K2 Ow5 3.09(4) 3_545
K2 Ow5 3.09(4) 7_556
Si1 O5 1.6056(17) .
Si1 O2 1.6154(17) 7_556
Si1 O4 1.6285(18) 8_455
Si1 O1 1.6318(10) .
Si1 Ca1 3.6161(10) 7_556
Si2 O7 1.5966(18) .
Si2 O3 1.6206(17) 2_657
Si2 O6 1.6221(10) .
Si2 O4 1.6276(18) .
Si3 O7 1.7303(18) .
Si3 O5 1.7398(17) .
Si3 O3 1.7550(18) .
Si3 O2 1.7568(17) .
O1 Si1 1.6318(10) 6
O2 Si1 1.6154(17) 7_556
O3 Si2 1.6206(17) 2_657
O4 Si1 1.6285(18) 8
O6 Si2 1.6221(10) 6_565
Ow1 Ow4 2.27(2) .
Ow1 Ow3 2.646(5) 1_556
Ow1 Ow5 2.75(6) 5_566
Ow1 K2 2.797(4) 7_556
Ow1 Na2 2.797(4) 7_556
Ow1 Ow1 2.848(9) 6_565
Ow1 Ow2 3.049(5) .
Ow1 Ow4 3.17(2) 2_556
Ow1 Ow3 3.294(9) 5_566
Ow2 Ow5 1.36(6) .
Ow2 Ow4 2.35(2) .
Ow2 Ow4 2.35(2) 6_565
Ow2 Ow4 2.76(2) 2_556
Ow2 Ow4 2.76(2) 5_566
Ow2 K2 2.766(4) 3_455
Ow2 Na2 2.766(4) 3_455
Ow2 K2 2.766(4) 7_556
Ow2 Na2 2.766(4) 7_556
Ow2 Ow2 2.837(10) 5_566
Ow3 Ow3 1.35(2) 5_565
Ow3 Ow5 2.08(6) .
Ow3 Ow5 2.08(6) 5_565
Ow3 Ow1 2.646(5) 2_556
Ow3 Ow1 2.646(5) 1_554
Ow3 Ow1 3.294(9) 5_566
Ow3 Ow1 3.294(9) 6_564
Ow3 Ow2 3.384(5) 5_565
Ow3 K2 4.136(5) 7
Ow3 K2 4.136(5) 7_556
Ow4 Na2 0.623(19) 7_556
Ow4 K2 0.623(19) 7_556
Ow4 Ow4 1.08(4) 2_556
Ow4 Ow2 2.76(2) 5_566
Ow4 Ow5 2.91(5) .
Ow4 Ow5 2.91(5) 5_566
Ow4 Ow1 3.17(2) 2_556
Ow5 Ow3 2.08(6) 5_565
Ow5 Ow1 2.75(5) 2_556
Ow5 Ow1 2.75(5) 5_566
Ow5 Ow4 2.91(5) 6_565
Ow5 Ow4 2.91(5) 5_566
Ow5 Ow4 2.91(5) 2_556
Ow5 K2 3.09(4) 3_455
Ow5 Na2 3.09(4) 3_455
Ow5 K2 3.09(4) 7_556
